data_7716012
loop_
_publ_author_name
'Vanucci-Bacqu&#xe9;, Corinne'
'Wolff, Mariusz'
'Delavaux-Nicot, B&#xe9;atrice'
'Abdallah, Abanoub Mosaad'
'Mallet-Ladeira, Sonia'
'Serpentini, Charles-Louis'
'Bedos-Belval, Florence'
'Fong, Kar Wai'
'Ng, Xiao Ying'
'Low, May Lee'
'Benoist, Eric'
'Fery-Forgues, Suzanne'

_publ_section_title
;
 1,2,3-Triazol-5-ylidene- <i>vs.</i> 1,2,3-triazole-based
 tricarbonylrhenium(I) complexes: influence of a mesoionic carbene ligand
 on the electronic and biological properties.
;
_journal_issue 27
_journal_name_full 'Dalton transactions (Cambridge, England : 2003)'
_journal_page_first 11276
_journal_page_last 11294
_journal_paper_doi 10.1039/d4dt00922c
_journal_volume 53
_journal_year 2024
_chemical_formula_moiety 'C18 H14 Cl N4 O3 Re'
_chemical_formula_sum 'C18 H14 Cl N4 O3 Re'
_chemical_formula_weight 555.99
_space_group_crystal_system monoclinic
_space_group_IT_number 14
_space_group_name_Hall '-P 2ybc'
_space_group_name_H-M_alt 'P 1 21/c 1'
_atom_sites_solution_hydrogens geom
_atom_sites_solution_primary dual
_audit_creation_method SHELXL-2018/3
_audit_update_record
;
2024-01-23 deposited with the CCDC.	2024-05-13 downloaded from the CCDC.
;
_cell_angle_alpha 90
_cell_angle_beta 92.1447(17)
_cell_angle_gamma 90
_cell_formula_units_Z 4
_cell_length_a 13.0933(5)
_cell_length_b 8.7846(4)
_cell_length_c 15.9309(7)
_cell_measurement_reflns_used 9749
_cell_measurement_temperature 193(2)
_cell_measurement_theta_max 28.27
_cell_measurement_theta_min 2.56
_cell_volume 1831.08(14)
_computing_cell_refinement 'Bruker SAINT'
_computing_data_collection 'Bruker APEX3'
_computing_data_reduction 'Bruker SAINT'
_computing_molecular_graphics 'Bruker SHELXTL'
_computing_publication_material 'Bruker SHELXTL'
_computing_structure_refinement 'SHELXL-2018/3 (Sheldrick, 2018)'
_computing_structure_solution 'SHELXT (Sheldrick 2015)'
_diffrn_ambient_temperature 193(2)
_diffrn_detector_area_resol_mean 7.3910
_diffrn_measured_fraction_theta_full 0.995
_diffrn_measured_fraction_theta_max 0.995
_diffrn_measurement_device_type 'Bruker D8-Venture Photon III-C14 detector'
_diffrn_measurement_method 'phi and omega scans'
_diffrn_radiation_type MoK\a
_diffrn_radiation_wavelength 0.71073
_diffrn_reflns_av_R_equivalents 0.0281
_diffrn_reflns_av_unetI/netI 0.0123
_diffrn_reflns_Laue_measured_fraction_full 0.995
_diffrn_reflns_Laue_measured_fraction_max 0.995
_diffrn_reflns_limit_h_max 17
_diffrn_reflns_limit_h_min -17
_diffrn_reflns_limit_k_max 11
_diffrn_reflns_limit_k_min -11
_diffrn_reflns_limit_l_max 21
_diffrn_reflns_limit_l_min -21
_diffrn_reflns_number 57189
_diffrn_reflns_point_group_measured_fraction_full 0.995
_diffrn_reflns_point_group_measured_fraction_max 0.995
_diffrn_reflns_theta_full 25.242
_diffrn_reflns_theta_max 28.306
_diffrn_reflns_theta_min 3.096
_diffrn_source 'fine-focus sealed tube'
_exptl_absorpt_coefficient_mu 6.809
_exptl_absorpt_correction_T_max 0.7457
_exptl_absorpt_correction_T_min 0.6251
_exptl_absorpt_correction_type multi-scan
_exptl_absorpt_process_details 'SADABS (Bruker-AXS)'
_exptl_crystal_colour orange
_exptl_crystal_density_diffrn 2.017
_exptl_crystal_description prism
_exptl_crystal_F_000 1064
_exptl_crystal_size_max 0.160
_exptl_crystal_size_mid 0.140
_exptl_crystal_size_min 0.120
_refine_diff_density_max 0.595
_refine_diff_density_min -0.931
_refine_diff_density_rms 0.075
_refine_ls_extinction_method none
_refine_ls_goodness_of_fit_ref 1.095
_refine_ls_hydrogen_treatment constr
_refine_ls_matrix_type full
_refine_ls_number_parameters 246
_refine_ls_number_reflns 4531
_refine_ls_number_restraints 0
_refine_ls_restrained_S_all 1.095
_refine_ls_R_factor_all 0.0168
_refine_ls_R_factor_gt 0.0145
_refine_ls_shift/su_max 0.005
_refine_ls_shift/su_mean 0.000
_refine_ls_structure_factor_coef Fsqd
_refine_ls_weighting_details 'w=1/[\s^2^(Fo^2^)+(0.0103P)^2^+2.0352P] where P=(Fo^2^+2Fc^2^)/3'
_refine_ls_weighting_scheme calc
_refine_ls_wR_factor_gt 0.0311
_refine_ls_wR_factor_ref 0.0319
_reflns_Friedel_coverage 0.000
_reflns_number_gt 4131
_reflns_number_total 4531
_reflns_threshold_expression 'I > 2\s(I)'
_cod_data_source_file d4dt00922c2.cif
_cod_data_source_block Re-T-Tol
_cod_depositor_comments 'Adding full bibliography for 7716011--7716014.cif.'
_cod_original_sg_symbol_H-M 'P 21/c'
_cod_database_code 7716012
_shelx_shelxl_version_number 2018/3
_shelx_space_group_comment
; 
The symmetry employed for this shelxl refinement is uniquely defined 
by the following loop, which should always be used as a source of 
symmetry information in preference to the above space-group names. 
They are only intended as comments. 
;
_shelx_estimated_absorpt_t_min 0.409
_shelx_estimated_absorpt_t_max 0.495
_exptl_absorpt_special_details
;
SADABS-2016/2 Krause, L., Herbst-Irmer, R., Sheldrick G.M. & Stalke D.,
 J. Appl. Cryst. 48 (2015) 3-10.

;

loop_
_space_group_symop_operation_xyz
'x, y, z'
'-x, y+1/2, -z+1/2'
'-x, -y, -z'
'x, -y-1/2, z-1/2'

loop_
_atom_site_label
_atom_site_type_symbol
_atom_site_fract_x
_atom_site_fract_y
_atom_site_fract_z
_atom_site_U_iso_or_equiv
_atom_site_adp_type
_atom_site_occupancy
_atom_site_site_symmetry_order
_atom_site_calc_flag
_atom_site_refinement_flags_posn
_atom_site_refinement_flags_adp
_atom_site_refinement_flags_occupancy
_atom_site_disorder_assembly
_atom_site_disorder_group
Re1 Re 0.69318(2) 0.37628(2) 0.39042(2) 0.01839(3) Uani 1 1 d . . . . .
Cl1 Cl 0.84529(4) 0.20239(6) 0.37668(3) 0.02717(11) Uani 1 1 d . . . . .
O1 O 0.51717(14) 0.5970(2) 0.41715(12) 0.0387(4) Uani 1 1 d . . . . .
O2 O 0.60476(14) 0.3238(2) 0.21211(11) 0.0432(5) Uani 1 1 d . . . . .
O3 O 0.56725(15) 0.1013(2) 0.45175(16) 0.0550(6) Uani 1 1 d . . . . .
N1 N 0.81777(13) 0.65617(19) 0.30183(11) 0.0211(3) Uani 1 1 d . . . . .
N2 N 0.88700(13) 0.7625(2) 0.32445(11) 0.0240(4) Uani 1 1 d . . . . .
N3 N 0.90791(13) 0.7320(2) 0.40459(11) 0.0209(3) Uani 1 1 d . . . . .
N4 N 0.77373(13) 0.4305(2) 0.51287(10) 0.0202(3) Uani 1 1 d . . . . .
C1 C 0.58351(16) 0.5126(3) 0.40743(13) 0.0245(4) Uani 1 1 d . . . . .
C2 C 0.63829(16) 0.3417(3) 0.27924(14) 0.0263(4) Uani 1 1 d . . . . .
C3 C 0.61400(17) 0.2034(3) 0.43028(15) 0.0302(5) Uani 1 1 d . . . . .
C4 C 0.79310(14) 0.5582(2) 0.36421(12) 0.0190(4) Uani 1 1 d . . . . .
C5 C 0.97975(18) 0.8319(3) 0.45013(15) 0.0299(5) Uani 1 1 d . . . . .
H5A H 0.991692 0.923162 0.416508 0.045 Uiso 1 1 calc R U . . .
H5B H 1.044538 0.778141 0.460708 0.045 Uiso 1 1 calc R U . . .
H5C H 0.951241 0.861475 0.503753 0.045 Uiso 1 1 calc R U . . .
C6 C 0.85447(14) 0.6094(2) 0.43140(12) 0.0194(4) Uani 1 1 d . . . . .
C7 C 0.84965(15) 0.5374(2) 0.51314(12) 0.0202(4) Uani 1 1 d . . . . .
C8 C 0.91164(16) 0.5661(3) 0.58425(13) 0.0248(4) Uani 1 1 d . . . . .
H8 H 0.964796 0.639526 0.582892 0.030 Uiso 1 1 calc R U . . .
C9 C 0.89425(18) 0.4852(3) 0.65713(13) 0.0292(5) Uani 1 1 d . . . . .
H9 H 0.935814 0.502418 0.706375 0.035 Uiso 1 1 calc R U . . .
C10 C 0.81655(19) 0.3803(3) 0.65766(13) 0.0302(5) Uani 1 1 d . . . . .
H10 H 0.803458 0.324923 0.707353 0.036 Uiso 1 1 calc R U . . .
C11 C 0.75748(17) 0.3559(3) 0.58492(13) 0.0257(4) Uani 1 1 d . . . . .
H11 H 0.703450 0.283847 0.585953 0.031 Uiso 1 1 calc R U . . .
C12 C 0.77303(15) 0.6621(2) 0.21760(12) 0.0217(4) Uani 1 1 d . . . . .
C13 C 0.69654(16) 0.7684(3) 0.19966(14) 0.0257(4) Uani 1 1 d . . . . .
C14 C 0.65566(18) 0.7681(3) 0.11707(15) 0.0321(5) Uani 1 1 d . . . . .
H14 H 0.604060 0.839753 0.101436 0.039 Uiso 1 1 calc R U . . .
C15 C 0.68861(19) 0.6659(3) 0.05774(15) 0.0338(5) Uani 1 1 d . . . . .
H15 H 0.659165 0.668274 0.002343 0.041 Uiso 1 1 calc R U . . .
C16 C 0.76387(19) 0.5605(3) 0.07815(14) 0.0317(5) Uani 1 1 d . . . . .
H16 H 0.785708 0.489992 0.037307 0.038 Uiso 1 1 calc R U . . .
C17 C 0.80735(17) 0.5588(3) 0.15938(14) 0.0271(4) Uani 1 1 d . . . . .
H17 H 0.859653 0.487906 0.174528 0.033 Uiso 1 1 calc R U . . .
C18 C 0.65830(19) 0.8746(3) 0.26496(17) 0.0371(5) Uani 1 1 d . . . . .
H18A H 0.624223 0.816066 0.308161 0.056 Uiso 1 1 calc R U . . .
H18B H 0.609662 0.946557 0.238644 0.056 Uiso 1 1 calc R U . . .
H18C H 0.715981 0.930831 0.290812 0.056 Uiso 1 1 calc R U . . .

loop_
_atom_site_aniso_label
_atom_site_aniso_U_11
_atom_site_aniso_U_22
_atom_site_aniso_U_33
_atom_site_aniso_U_23
_atom_site_aniso_U_13
_atom_site_aniso_U_12
Re1 0.01815(4) 0.01896(4) 0.01798(4) 0.00087(3) -0.00060(3) -0.00342(3)
Cl1 0.0260(2) 0.0302(3) 0.0249(2) -0.0064(2) -0.00460(18) 0.0047(2)
O1 0.0355(9) 0.0355(10) 0.0455(10) 0.0032(8) 0.0059(8) 0.0099(8)
O2 0.0364(9) 0.0653(13) 0.0271(9) -0.0125(9) -0.0084(7) -0.0025(9)
O3 0.0383(10) 0.0411(12) 0.0854(16) 0.0309(11) -0.0025(10) -0.0134(9)
N1 0.0220(8) 0.0199(9) 0.0211(8) 0.0020(6) -0.0012(6) -0.0034(6)
N2 0.0253(9) 0.0223(9) 0.0243(9) 0.0018(7) -0.0015(7) -0.0055(7)
N3 0.0220(8) 0.0190(8) 0.0215(8) -0.0009(7) -0.0019(6) -0.0032(7)
N4 0.0227(8) 0.0207(8) 0.0173(8) -0.0007(6) 0.0015(6) 0.0010(7)
C1 0.0250(10) 0.0257(11) 0.0228(10) 0.0018(8) -0.0001(8) -0.0045(8)
C2 0.0220(10) 0.0284(12) 0.0285(11) -0.0040(9) -0.0005(8) -0.0017(8)
C3 0.0234(10) 0.0289(12) 0.0380(12) 0.0084(10) -0.0027(9) 0.0000(9)
C4 0.0199(9) 0.0190(9) 0.0179(9) 0.0003(7) -0.0007(7) 0.0010(7)
C5 0.0304(11) 0.0267(11) 0.0322(11) -0.0050(9) -0.0038(9) -0.0121(9)
C6 0.0193(9) 0.0190(9) 0.0199(9) -0.0002(7) 0.0000(7) -0.0004(7)
C7 0.0225(9) 0.0192(9) 0.0189(9) -0.0039(7) 0.0006(7) 0.0017(7)
C8 0.0262(10) 0.0246(10) 0.0233(10) -0.0063(8) -0.0024(8) 0.0016(8)
C9 0.0353(12) 0.0329(12) 0.0189(10) -0.0061(9) -0.0048(8) 0.0067(9)
C10 0.0415(12) 0.0325(12) 0.0168(9) 0.0020(9) 0.0023(8) 0.0062(10)
C11 0.0315(11) 0.0244(11) 0.0214(10) 0.0014(8) 0.0048(8) 0.0006(9)
C12 0.0237(9) 0.0223(10) 0.0190(9) 0.0048(7) -0.0015(7) -0.0062(8)
C13 0.0218(10) 0.0252(11) 0.0299(11) 0.0032(9) -0.0001(8) -0.0039(8)
C14 0.0269(11) 0.0323(12) 0.0364(12) 0.0102(10) -0.0077(9) -0.0026(9)
C15 0.0384(12) 0.0363(13) 0.0260(11) 0.0057(9) -0.0086(9) -0.0109(10)
C16 0.0408(13) 0.0307(12) 0.0236(11) -0.0021(9) 0.0009(9) -0.0086(10)
C17 0.0303(11) 0.0256(11) 0.0253(10) 0.0025(9) 0.0000(8) -0.0015(9)
C18 0.0332(12) 0.0366(13) 0.0415(13) -0.0017(11) 0.0027(10) 0.0075(11)

loop_
_atom_type_symbol
_atom_type_description
_atom_type_scat_dispersion_real
_atom_type_scat_dispersion_imag
_atom_type_scat_source
C C 0.0033 0.0016 'International Tables Vol C Tables 4.2.6.8 and 6.1.1.4'
H H 0.0000 0.0000 'International Tables Vol C Tables 4.2.6.8 and 6.1.1.4'
Cl Cl 0.1484 0.1585 'International Tables Vol C Tables 4.2.6.8 and 6.1.1.4'
N N 0.0061 0.0033 'International Tables Vol C Tables 4.2.6.8 and 6.1.1.4'
O O 0.0106 0.0060 'International Tables Vol C Tables 4.2.6.8 and 6.1.1.4'
Re Re -1.0185 7.2310 'International Tables Vol C Tables 4.2.6.8 and 6.1.1.4'

loop_
_geom_angle_atom_site_label_1
_geom_angle_atom_site_label_2
_geom_angle_atom_site_label_3
_geom_angle
_geom_angle_site_symmetry_1
_geom_angle_site_symmetry_3
_geom_angle_publ_flag
C1 Re1 C2 88.42(9) . . ?
C1 Re1 C3 91.76(9) . . ?
C2 Re1 C3 89.54(10) . . ?
C1 Re1 C4 91.62(8) . . ?
C2 Re1 C4 98.69(8) . . ?
C3 Re1 C4 171.19(8) . . ?
C1 Re1 N4 94.35(8) . . ?
C2 Re1 N4 172.88(8) . . ?
C3 Re1 N4 96.92(8) . . ?
C4 Re1 N4 74.71(7) . . ?
C1 Re1 Cl1 176.06(6) . . ?
C2 Re1 Cl1 95.39(7) . . ?
C3 Re1 Cl1 89.29(7) . . ?
C4 Re1 Cl1 86.81(5) . . ?
N4 Re1 Cl1 81.75(4) . . ?
N2 N1 C4 114.85(16) . . ?
N2 N1 C12 118.08(16) . . ?
C4 N1 C12 126.96(17) . . ?
N3 N2 N1 103.38(16) . . ?
N2 N3 C6 111.88(16) . . ?
N2 N3 C5 117.64(17) . . ?
C6 N3 C5 130.46(18) . . ?
C11 N4 C7 118.03(18) . . ?
C11 N4 Re1 123.82(14) . . ?
C7 N4 Re1 117.94(13) . . ?
O1 C1 Re1 179.2(2) . . ?
O2 C2 Re1 178.7(2) . . ?
O3 C3 Re1 178.5(2) . . ?
N1 C4 C6 102.19(17) . . ?
N1 C4 Re1 141.80(14) . . ?
C6 C4 Re1 115.89(14) . . ?
N3 C5 H5A 109.5 . . ?
N3 C5 H5B 109.5 . . ?
H5A C5 H5B 109.5 . . ?
N3 C5 H5C 109.5 . . ?
H5A C5 H5C 109.5 . . ?
H5B C5 H5C 109.5 . . ?
N3 C6 C4 107.69(17) . . ?
N3 C6 C7 131.79(18) . . ?
C4 C6 C7 120.45(18) . . ?
N4 C7 C8 121.92(19) . . ?
N4 C7 C6 110.65(17) . . ?
C8 C7 C6 127.42(19) . . ?
C9 C8 C7 118.7(2) . . ?
C9 C8 H8 120.7 . . ?
C7 C8 H8 120.7 . . ?
C10 C9 C8 119.6(2) . . ?
C10 C9 H9 120.2 . . ?
C8 C9 H9 120.2 . . ?
C9 C10 C11 119.3(2) . . ?
C9 C10 H10 120.4 . . ?
C11 C10 H10 120.4 . . ?
N4 C11 C10 122.5(2) . . ?
N4 C11 H11 118.8 . . ?
C10 C11 H11 118.8 . . ?
C17 C12 C13 123.5(2) . . ?
C17 C12 N1 117.90(19) . . ?
C13 C12 N1 118.62(19) . . ?
C12 C13 C14 116.0(2) . . ?
C12 C13 C18 122.2(2) . . ?
C14 C13 C18 121.8(2) . . ?
C15 C14 C13 121.6(2) . . ?
C15 C14 H14 119.2 . . ?
C13 C14 H14 119.2 . . ?
C16 C15 C14 120.8(2) . . ?
C16 C15 H15 119.6 . . ?
C14 C15 H15 119.6 . . ?
C15 C16 C17 119.2(2) . . ?
C15 C16 H16 120.4 . . ?
C17 C16 H16 120.4 . . ?
C12 C17 C16 118.9(2) . . ?
C12 C17 H17 120.6 . . ?
C16 C17 H17 120.6 . . ?
C13 C18 H18A 109.5 . . ?
C13 C18 H18B 109.5 . . ?
H18A C18 H18B 109.5 . . ?
C13 C18 H18C 109.5 . . ?
H18A C18 H18C 109.5 . . ?
H18B C18 H18C 109.5 . . ?

loop_
_geom_bond_atom_site_label_1
_geom_bond_atom_site_label_2
_geom_bond_distance
_geom_bond_site_symmetry_2
_geom_bond_publ_flag
Re1 C1 1.897(2) . ?
Re1 C2 1.911(2) . ?
Re1 C3 1.958(2) . ?
Re1 C4 2.117(2) . ?
Re1 N4 2.2341(17) . ?
Re1 Cl1 2.5260(5) . ?
O1 C1 1.156(3) . ?
O2 C2 1.151(3) . ?
O3 C3 1.145(3) . ?
N1 N2 1.342(2) . ?
N1 C4 1.363(3) . ?
N1 C12 1.445(3) . ?
N2 N3 1.323(2) . ?
N3 C6 1.361(3) . ?
N3 C5 1.459(3) . ?
N4 C11 1.345(3) . ?
N4 C7 1.367(3) . ?
C4 C6 1.389(3) . ?
C5 H5A 0.9800 . ?
C5 H5B 0.9800 . ?
C5 H5C 0.9800 . ?
C6 C7 1.451(3) . ?
C7 C8 1.392(3) . ?
C8 C9 1.387(3) . ?
C8 H8 0.9500 . ?
C9 C10 1.373(3) . ?
C9 H9 0.9500 . ?
C10 C11 1.386(3) . ?
C10 H10 0.9500 . ?
C11 H11 0.9500 . ?
C12 C17 1.385(3) . ?
C12 C13 1.391(3) . ?
C13 C14 1.402(3) . ?
C13 C18 1.498(3) . ?
C14 C15 1.384(4) . ?
C14 H14 0.9500 . ?
C15 C16 1.382(4) . ?
C15 H15 0.9500 . ?
C16 C17 1.394(3) . ?
C16 H16 0.9500 . ?
C17 H17 0.9500 . ?
C18 H18A 0.9800 . ?
C18 H18B 0.9800 . ?
C18 H18C 0.9800 . ?

loop_
_geom_torsion_atom_site_label_1
_geom_torsion_atom_site_label_2
_geom_torsion_atom_site_label_3
_geom_torsion_atom_site_label_4
_geom_torsion
_geom_torsion_site_symmetry_1
_geom_torsion_site_symmetry_2
_geom_torsion_site_symmetry_3
_geom_torsion_site_symmetry_4
_geom_torsion_publ_flag
C4 N1 N2 N3 0.0(2) . . . . ?
C12 N1 N2 N3 176.32(17) . . . . ?
N1 N2 N3 C6 0.6(2) . . . . ?
N1 N2 N3 C5 -178.00(18) . . . . ?
N2 N1 C4 C6 -0.7(2) . . . . ?
C12 N1 C4 C6 -176.56(19) . . . . ?
N2 N1 C4 Re1 174.86(17) . . . . ?
C12 N1 C4 Re1 -1.0(4) . . . . ?
N2 N3 C6 C4 -1.1(2) . . . . ?
C5 N3 C6 C4 177.3(2) . . . . ?
N2 N3 C6 C7 -177.8(2) . . . . ?
C5 N3 C6 C7 0.6(4) . . . . ?
N1 C4 C6 N3 1.0(2) . . . . ?
Re1 C4 C6 N3 -175.93(13) . . . . ?
N1 C4 C6 C7 178.19(18) . . . . ?
Re1 C4 C6 C7 1.3(2) . . . . ?
C11 N4 C7 C8 2.3(3) . . . . ?
Re1 N4 C7 C8 -172.59(15) . . . . ?
C11 N4 C7 C6 -178.26(18) . . . . ?
Re1 N4 C7 C6 6.8(2) . . . . ?
N3 C6 C7 N4 171.1(2) . . . . ?
C4 C6 C7 N4 -5.4(3) . . . . ?
N3 C6 C7 C8 -9.6(4) . . . . ?
C4 C6 C7 C8 174.0(2) . . . . ?
N4 C7 C8 C9 -1.1(3) . . . . ?
C6 C7 C8 C9 179.6(2) . . . . ?
C7 C8 C9 C10 -0.4(3) . . . . ?
C8 C9 C10 C11 0.6(3) . . . . ?
C7 N4 C11 C10 -2.1(3) . . . . ?
Re1 N4 C11 C10 172.52(16) . . . . ?
C9 C10 C11 N4 0.6(3) . . . . ?
N2 N1 C12 C17 103.6(2) . . . . ?
C4 N1 C12 C17 -80.6(3) . . . . ?
N2 N1 C12 C13 -77.8(2) . . . . ?
C4 N1 C12 C13 98.0(2) . . . . ?
C17 C12 C13 C14 -1.1(3) . . . . ?
N1 C12 C13 C14 -179.61(18) . . . . ?
C17 C12 C13 C18 177.6(2) . . . . ?
N1 C12 C13 C18 -0.9(3) . . . . ?
C12 C13 C14 C15 1.1(3) . . . . ?
C18 C13 C14 C15 -177.6(2) . . . . ?
C13 C14 C15 C16 -0.3(4) . . . . ?
C14 C15 C16 C17 -0.6(4) . . . . ?
C13 C12 C17 C16 0.3(3) . . . . ?
N1 C12 C17 C16 178.77(19) . . . . ?
C15 C16 C17 C12 0.6(3) . . . . ?
